data_4067990
loop_
_publ_author_name
'Cabeza, Javier A.'
'Garc\'ia-\'Alvarez, Pablo'
'Pruneda, Vanessa'

_publ_section_title
;
 Reaction of [Ru3(CO)12] with Phenazine: Synthesis of C-Metalated
 Derivatives That Formally Arise from a C--H Oxidative Addition or a
 Long-Distance C-to-N Prototropy
;
_journal_issue 3
_journal_name_full Organometallics
_journal_page_first 941
_journal_paper_doi 10.1021/om200983a
_journal_volume 31
_journal_year 2012
_chemical_formula_moiety 'C21 H8 N2 O9 Ru3'
_chemical_formula_sum 'C21 H8 N2 O9 Ru3'
_chemical_formula_weight 735.50
_chemical_name_systematic
;
 ?
;
_space_group_IT_number 15
_symmetry_cell_setting monoclinic
_symmetry_space_group_name_Hall '-C 2yc'
_symmetry_space_group_name_H-M 'C 1 2/c 1'
_atom_sites_solution_hydrogens geom
_atom_sites_solution_primary direct
_atom_sites_solution_secondary difmap
_audit_creation_method SHELXL-97
_cell_angle_alpha 90.00
_cell_angle_beta 93.510(5)
_cell_angle_gamma 90.00
_cell_formula_units_Z 8
_cell_length_a 10.6002(6)
_cell_length_b 15.8393(5)
_cell_length_c 26.9465(12)
_cell_measurement_reflns_used 1167
_cell_measurement_temperature 293(2)
_cell_measurement_theta_max 74.5696
_cell_measurement_theta_min 3.2837
_cell_volume 4515.8(4)
_computing_cell_refinement
;
CrysAlisPro, Oxford Diffraction Ltd.,
Version 1.171.34.36 (release 02-08-2010 CrysAlis171 .NET)
(compiled Aug  2 2010,13:00:58)
;
_computing_data_collection
;
CrysAlisPro, Oxford Diffraction Ltd.,
Version 1.171.34.36 (release 02-08-2010 CrysAlis171 .NET)
(compiled Aug  2 2010,13:00:58)
;
_computing_data_reduction
;
CrysAlisPro, Oxford Diffraction Ltd.,
Version 1.171.34.36 (release 02-08-2010 CrysAlis171 .NET)
(compiled Aug  2 2010,13:00:58)
;
_computing_molecular_graphics 'PLATON (Spek, 2008)'
_computing_publication_material 'SHELXL-97 (Sheldrick, 2008)'
_computing_structure_refinement 'SHELXL-97 (Sheldrick, 2008)'
_computing_structure_solution 'SIR-97 (Giacovazzo, 1999)'
_diffrn_ambient_temperature 293(2)
_diffrn_measured_fraction_theta_full 0.903
_diffrn_measured_fraction_theta_max 0.904
_diffrn_measurement_device_type 'Xcalibur, Onyx, Nova'
_diffrn_radiation_monochromator mirror
_diffrn_radiation_source 'Nova (Cu) X-ray Source'
_diffrn_radiation_type CuK\a
_diffrn_radiation_wavelength 1.54180
_diffrn_reflns_av_R_equivalents 0.0871
_diffrn_reflns_av_sigmaI/netI 0.1529
_diffrn_reflns_limit_h_max 9
_diffrn_reflns_limit_h_min -10
_diffrn_reflns_limit_k_max 17
_diffrn_reflns_limit_k_min -13
_diffrn_reflns_limit_l_max 19
_diffrn_reflns_limit_l_min -30
_diffrn_reflns_number 5495
_diffrn_reflns_theta_full 59.99
_diffrn_reflns_theta_max 59.99
_diffrn_reflns_theta_min 3.29
_exptl_absorpt_coefficient_mu 16.560
_exptl_absorpt_correction_T_max 1.00000
_exptl_absorpt_correction_T_min 0.36664
_exptl_absorpt_correction_type multi-scan
_exptl_absorpt_process_details
;
CrysAlisPro, Oxford Diffraction Ltd.,
Version 1.171.34.36 (release 02-08-2010 CrysAlis171 .NET)
(compiled Aug  2 2010,13:00:58)
Empirical absorption correction using spherical harmonics,
 implemented in SCALE3 ABSPACK scaling algorithm.
;
_exptl_crystal_colour red
_exptl_crystal_density_diffrn 2.164
_exptl_crystal_density_method 'not measured'
_exptl_crystal_description fragment
_exptl_crystal_F_000 2816
_exptl_crystal_size_max 0.0781
_exptl_crystal_size_mid 0.0585
_exptl_crystal_size_min 0.0123
_refine_diff_density_max 0.845
_refine_diff_density_min -0.870
_refine_diff_density_rms 0.179
_refine_ls_extinction_method none
_refine_ls_goodness_of_fit_ref 0.926
_refine_ls_hydrogen_treatment constr
_refine_ls_matrix_type full
_refine_ls_number_parameters 310
_refine_ls_number_reflns 3030
_refine_ls_number_restraints 0
_refine_ls_restrained_S_all 0.926
_refine_ls_R_factor_all 0.1024
_refine_ls_R_factor_gt 0.0573
_refine_ls_shift/su_max 0.001
_refine_ls_shift/su_mean 0.000
_refine_ls_structure_factor_coef Fsqd
_refine_ls_weighting_details 'calc w=1/[\s^2^(Fo^2^)+(0.0041P)^2^+0.0000P] where P=(Fo^2^+2Fc^2^)/3'
_refine_ls_weighting_scheme calc
_refine_ls_wR_factor_gt 0.0992
_refine_ls_wR_factor_ref 0.1229
_reflns_number_gt 1948
_reflns_number_total 3030
_reflns_threshold_expression >2\s(I)
_cod_data_source_file om200983a_si_002.cif
_cod_data_source_block v202f2
_cod_depositor_comments
;
The following automatic conversions were performed:
'__computing_data_collection' tag replaced with
'_computing_data_collection'.

Automatic conversion script
Id: cif_correct_tags 1440 2010-10-19 06:21:57Z saulius 
;
_cod_original_sg_symbol_H-M 'C 2/c'
_cod_database_code 4067990

loop_
_symmetry_equiv_pos_as_xyz
'x, y, z'
'-x, y, -z+1/2'
'x+1/2, y+1/2, z'
'-x+1/2, y+1/2, -z+1/2'
'-x, -y, -z'
'x, -y, z-1/2'
'-x+1/2, -y+1/2, -z'
'x+1/2, -y+1/2, z-1/2'

loop_
_atom_site_label
_atom_site_type_symbol
_atom_site_fract_x
_atom_site_fract_y
_atom_site_fract_z
_atom_site_U_iso_or_equiv
_atom_site_adp_type
_atom_site_occupancy
_atom_site_symmetry_multiplicity
_atom_site_calc_flag
_atom_site_refinement_flags
C1 C 0.2469(14) -0.0451(7) 0.6417(5) 0.031(4) Uani 1 1 d .
C2 C 0.2056(16) -0.1245(7) 0.6579(6) 0.038(4) Uani 1 1 d .
H2 H 0.1804 -0.1294 0.6902 0.046 Uiso 1 1 calc R
C3 C 0.2008(17) -0.1978(9) 0.6269(6) 0.048(5) Uani 1 1 d .
H3 H 0.1720 -0.2482 0.6398 0.058 Uiso 1 1 calc R
C4 C 0.2364(16) -0.1965(8) 0.5800(6) 0.039(4) Uani 1 1 d .
H4 H 0.2343 -0.2457 0.5611 0.047 Uiso 1 1 calc R
C5 C 0.2786(16) -0.1170(7) 0.5589(5) 0.034(4) Uani 1 1 d .
C6 C 0.3336(16) -0.0390(8) 0.4926(5) 0.033(2) Uani 1 1 d .
C7 C 0.3695(16) -0.0353(9) 0.4436(5) 0.042(4) Uani 1 1 d .
H7 H 0.3786 -0.0850 0.4258 0.051 Uiso 1 1 calc R
C8 C 0.3918(16) 0.0416(8) 0.4213(6) 0.042(4) Uani 1 1 d .
H8 H 0.4197 0.0441 0.3893 0.051 Uiso 1 1 calc R
C9 C 0.3711(17) 0.1156(9) 0.4482(7) 0.049(5) Uani 1 1 d .
H9 H 0.3836 0.1670 0.4326 0.059 Uiso 1 1 calc R
C10 C 0.3338(15) 0.1171(7) 0.4960(5) 0.031(4) Uani 1 1 d .
H10 H 0.3220 0.1680 0.5124 0.037 Uiso 1 1 calc R
C11 C 0.3136(14) 0.0390(7) 0.5198(6) 0.032(4) Uani 1 1 d .
C12 C 0.2707(15) -0.0422(8) 0.5888(5) 0.030(3) Uani 1 1 d .
C103 C 0.0649(16) 0.1585(7) 0.5521(6) 0.036(4) Uani 1 1 d .
C101 C 0.3063(18) 0.2115(8) 0.6025(6) 0.048(5) Uani 1 1 d .
C102 C 0.092(2) 0.2042(9) 0.6515(7) 0.058(6) Uani 1 1 d .
C203 C 0.4358(19) 0.0865(9) 0.6726(6) 0.045(5) Uani 1 1 d .
C201 C 0.2629(19) 0.1539(8) 0.7366(6) 0.051(5) Uani 1 1 d .
C202 C 0.328(2) -0.0186(10) 0.7466(7) 0.065(6) Uani 1 1 d .
C303 C -0.0461(18) -0.0961(9) 0.6856(7) 0.050(5) Uani 1 1 d .
C301 C -0.0847(19) 0.0709(10) 0.6537(6) 0.051(5) Uani 1 1 d .
C302 C -0.0218(17) -0.0342(9) 0.5871(6) 0.045(5) Uani 1 1 d .
N1 N 0.2781(13) 0.0333(6) 0.5677(4) 0.034(3) Uani 1 1 d .
N2 N 0.3093(12) -0.1149(6) 0.5124(4) 0.033(2) Uani 1 1 d .
O103 O -0.0113(15) 0.1828(8) 0.5219(5) 0.078(5) Uani 1 1 d .
O101 O 0.3810(14) 0.2626(7) 0.6001(5) 0.077(5) Uani 1 1 d .
O102 O 0.0456(17) 0.2513(7) 0.6736(5) 0.089(5) Uani 1 1 d .
O203 O 0.5334(15) 0.1084(8) 0.6615(5) 0.069(4) Uani 1 1 d .
O201 O 0.2648(16) 0.2111(7) 0.7596(5) 0.085(5) Uani 1 1 d .
O202 O 0.3660(14) -0.0607(8) 0.7800(5) 0.072(4) Uani 1 1 d .
O303 O -0.1047(16) -0.1452(8) 0.7031(6) 0.082(5) Uani 1 1 d .
O301 O -0.1701(14) 0.1164(8) 0.6552(6) 0.087(5) Uani 1 1 d .
O302 O -0.0539(14) -0.0461(8) 0.5441(5) 0.072(4) Uani 1 1 d .
Ru1 Ru 0.17734(13) 0.12955(5) 0.60875(4) 0.0329(3) Uani 1 1 d .
Ru2 Ru 0.27432(13) 0.05446(6) 0.69377(4) 0.0344(3) Uani 1 1 d .
Ru3 Ru 0.04270(13) -0.00881(6) 0.65046(4) 0.0347(3) Uani 1 1 d .
H100 H 0.1109 0.0319 0.7106 0.050 Uiso 1 1 d .

loop_
_atom_site_aniso_label
_atom_site_aniso_U_11
_atom_site_aniso_U_22
_atom_site_aniso_U_33
_atom_site_aniso_U_23
_atom_site_aniso_U_13
_atom_site_aniso_U_12
C1 0.027(10) 0.034(6) 0.032(8) -0.001(6) -0.007(7) 0.001(6)
C2 0.049(12) 0.029(6) 0.036(8) 0.005(6) -0.001(8) 0.005(7)
C3 0.047(13) 0.047(7) 0.053(11) 0.015(8) 0.016(10) -0.005(8)
C4 0.041(12) 0.033(6) 0.045(10) -0.013(6) 0.017(9) 0.000(7)
C5 0.041(11) 0.026(6) 0.032(8) -0.001(6) -0.010(8) 0.002(6)
C6 0.027(7) 0.040(4) 0.033(6) -0.003(4) 0.010(5) 0.001(4)
C7 0.036(12) 0.063(8) 0.028(8) -0.009(7) 0.005(8) -0.013(8)
C8 0.036(12) 0.051(8) 0.042(9) 0.011(7) 0.019(8) -0.001(8)
C9 0.028(12) 0.055(8) 0.063(11) 0.018(8) 0.003(9) -0.005(8)
C10 0.032(11) 0.032(6) 0.030(8) 0.007(6) 0.008(7) 0.006(6)
C11 0.015(10) 0.034(6) 0.045(9) -0.006(6) -0.007(8) 0.006(6)
C12 0.018(10) 0.041(7) 0.033(8) 0.005(6) 0.011(7) -0.002(6)
C103 0.037(12) 0.032(6) 0.042(9) 0.005(6) 0.018(8) -0.002(6)
C101 0.060(14) 0.031(6) 0.050(10) -0.009(7) -0.011(10) 0.003(8)
C102 0.065(16) 0.036(7) 0.072(13) -0.016(8) 0.001(12) -0.003(8)
C203 0.057(15) 0.049(8) 0.030(9) 0.017(7) 0.001(9) 0.004(9)
C201 0.070(15) 0.033(7) 0.049(10) -0.002(7) -0.008(10) -0.010(8)
C202 0.091(19) 0.050(8) 0.053(11) 0.008(9) -0.017(12) -0.012(10)
C303 0.029(13) 0.048(8) 0.073(13) -0.012(8) 0.009(10) 0.013(8)
C301 0.045(14) 0.072(10) 0.038(9) -0.010(8) 0.019(9) -0.023(10)
C302 0.032(12) 0.059(8) 0.044(10) 0.004(8) -0.009(9) -0.001(8)
N1 0.038(10) 0.042(6) 0.023(6) -0.007(5) 0.004(6) -0.004(6)
N2 0.027(7) 0.040(4) 0.033(6) -0.003(4) 0.010(5) 0.001(4)
O103 0.092(12) 0.071(7) 0.065(9) -0.010(7) -0.031(9) 0.021(8)
O101 0.067(11) 0.061(7) 0.100(11) 0.009(7) -0.014(9) -0.033(7)
O102 0.113(15) 0.062(7) 0.093(11) -0.036(8) 0.018(11) 0.012(9)
O203 0.055(11) 0.080(8) 0.072(9) 0.012(7) 0.015(8) -0.012(8)
O201 0.152(17) 0.049(6) 0.055(8) -0.016(6) 0.004(9) -0.031(8)
O202 0.061(10) 0.090(8) 0.065(9) 0.011(8) 0.006(8) -0.016(8)
O303 0.084(14) 0.071(7) 0.095(11) 0.011(7) 0.039(9) -0.025(8)
O301 0.050(11) 0.082(8) 0.131(14) -0.032(9) 0.012(10) 0.036(8)
O302 0.068(11) 0.081(8) 0.066(9) -0.001(7) -0.008(8) -0.009(8)
Ru1 0.0386(8) 0.0272(4) 0.0329(6) -0.0016(4) 0.0011(6) 0.0008(5)
Ru2 0.0387(9) 0.0370(5) 0.0274(6) -0.0006(5) 0.0013(6) -0.0061(5)
Ru3 0.0327(9) 0.0370(5) 0.0347(6) -0.0037(5) 0.0048(6) -0.0040(5)

loop_
_atom_type_symbol
_atom_type_description
_atom_type_scat_dispersion_real
_atom_type_scat_dispersion_imag
_atom_type_scat_source
C C 0.0181 0.0091 'International Tables Vol C Tables 4.2.6.8 and 6.1.1.4'
H H 0.0000 0.0000 'International Tables Vol C Tables 4.2.6.8 and 6.1.1.4'
N N 0.0311 0.0180 'International Tables Vol C Tables 4.2.6.8 and 6.1.1.4'
O O 0.0492 0.0322 'International Tables Vol C Tables 4.2.6.8 and 6.1.1.4'
Ru Ru 0.0552 3.2960 'International Tables Vol C Tables 4.2.6.8 and 6.1.1.4'

loop_
_geom_angle_atom_site_label_1
_geom_angle_atom_site_label_2
_geom_angle_atom_site_label_3
_geom_angle
C2 C1 C12 113.9(11)
C2 C1 Ru2 119.5(10)
C12 C1 Ru2 126.6(9)
C2 C1 Ru3 83.0(10)
C12 C1 Ru3 108.5(9)
Ru2 C1 Ru3 80.5(5)
C1 C2 C3 123.1(14)
C1 C2 Ru3 63.3(8)
C3 C2 Ru3 123.1(11)
C4 C3 C2 122.4(14)
C3 C4 C5 119.4(13)
N2 C5 C12 122.7(12)
N2 C5 C4 119.5(11)
C12 C5 C4 117.4(13)
N2 C6 C7 118.7(12)
N2 C6 C11 121.4(14)
C7 C6 C11 119.7(13)
C8 C7 C6 120.7(14)
C7 C8 C9 118.2(15)
C10 C9 C8 124.4(14)
C9 C10 C11 118.0(13)
N1 C11 C10 122.7(12)
N1 C11 C6 118.4(12)
C10 C11 C6 118.9(14)
N1 C12 C5 119.7(12)
N1 C12 C1 117.6(12)
C5 C12 C1 122.7(12)
O103 C103 Ru1 171.3(14)
O101 C101 Ru1 177.1(17)
O102 C102 Ru1 174.8(18)
O203 C203 Ru2 176.9(16)
O201 C201 Ru2 175(2)
O202 C202 Ru2 176.5(16)
O303 C303 Ru3 174.5(17)
O301 C301 Ru3 175.5(15)
O302 C302 Ru3 173.4(16)
C12 N1 C11 119.2(11)
C12 N1 Ru1 111.5(10)
C11 N1 Ru1 126.8(9)
C5 N2 C6 117.7(11)
C101 Ru1 C102 90.1(7)
C101 Ru1 C103 100.4(6)
C102 Ru1 C103 92.1(7)
C101 Ru1 N1 93.1(6)
C102 Ru1 N1 172.9(6)
C103 Ru1 N1 93.6(5)
C101 Ru1 Ru2 97.8(4)
C102 Ru1 Ru2 86.1(5)
C103 Ru1 Ru2 161.7(4)
N1 Ru1 Ru2 87.2(3)
C101 Ru1 Ru3 158.5(4)
C102 Ru1 Ru3 88.3(5)
C103 Ru1 Ru3 101.1(4)
N1 Ru1 Ru3 86.3(3)
Ru2 Ru1 Ru3 60.70(4)
C202 Ru2 C203 98.8(8)
C202 Ru2 C201 94.3(7)
C203 Ru2 C201 93.0(8)
C202 Ru2 C1 93.8(6)
C203 Ru2 C1 95.1(7)
C201 Ru2 C1 167.6(7)
C202 Ru2 Ru1 168.0(5)
C203 Ru2 Ru1 86.1(4)
C201 Ru2 Ru1 96.4(4)
C1 Ru2 Ru1 74.8(3)
C202 Ru2 Ru3 107.8(6)
C203 Ru2 Ru3 137.9(5)
C201 Ru2 Ru3 116.3(6)
C1 Ru2 Ru3 52.0(4)
Ru1 Ru2 Ru3 62.35(4)
C302 Ru3 C301 87.8(7)
C302 Ru3 C303 97.6(7)
C301 Ru3 C303 94.9(7)
C302 Ru3 C1 98.6(7)
C301 Ru3 C1 151.7(6)
C303 Ru3 C1 111.3(6)
C302 Ru3 C2 97.3(6)
C301 Ru3 C2 171.8(6)
C303 Ru3 C2 78.1(6)
C1 Ru3 C2 33.8(5)
C302 Ru3 Ru2 136.1(6)
C301 Ru3 Ru2 110.8(5)
C303 Ru3 Ru2 118.8(5)
C1 Ru3 Ru2 47.5(3)
C2 Ru3 Ru2 69.7(3)
C302 Ru3 Ru1 88.2(5)
C301 Ru3 Ru1 83.1(5)
C303 Ru3 Ru1 173.7(5)
C1 Ru3 Ru1 69.7(3)
C2 Ru3 Ru1 103.3(4)
Ru2 Ru3 Ru1 56.95(4)

loop_
_geom_bond_atom_site_label_1
_geom_bond_atom_site_label_2
_geom_bond_distance
C1 C2 1.409(19)
C1 C12 1.46(2)
C1 Ru2 2.119(12)
C1 Ru3 2.266(16)
C2 C3 1.43(2)
C2 Ru3 2.518(14)
C3 C4 1.34(2)
C4 C5 1.464(19)
C5 N2 1.313(19)
C5 C12 1.438(18)
C6 N2 1.346(17)
C6 C7 1.40(2)
C6 C11 1.457(18)
C7 C8 1.39(2)
C8 C9 1.40(2)
C9 C10 1.37(2)
C10 C11 1.416(18)
C11 N1 1.37(2)
C12 N1 1.328(17)
C103 O103 1.176(18)
C103 Ru1 1.932(16)
C101 O101 1.14(2)
C101 Ru1 1.900(18)
C102 O102 1.09(2)
C102 Ru1 1.92(2)
C203 O203 1.15(2)
C203 Ru2 1.91(2)
C201 O201 1.097(18)
C201 Ru2 1.960(15)
C202 O202 1.171(19)
C202 Ru2 1.895(17)
C303 O303 1.12(2)
C303 Ru3 1.95(2)
C301 O301 1.16(2)
C301 Ru3 1.85(2)
C302 O302 1.201(18)
C302 Ru3 1.845(15)
N1 Ru1 2.198(12)
Ru1 Ru2 2.7262(15)
Ru1 Ru3 2.8808(16)
Ru2 Ru3 2.8361(17)
